data_1508851
loop_
_publ_author_name
'Dou, Chuandong'
'Saito, Shohei'
'Gao, Libin'
'Matsumoto, Naoki'
'Karasawa, Takashi'
'Zhang, Hongyu'
'Fukazawa, Aiko'
'Yamaguchi, Shigehiro'

_publ_section_title
;
 Sequential Electrophilic and Photochemical Cyclizations from
 Bis(bithienyl)acetylene to a Tetrathienonaphthalene Core.
;
_journal_issue 1
_journal_name_full 'Organic letters'
_journal_page_first 80
_journal_page_last 83
_journal_paper_doi 10.1021/ol303107y
_journal_volume 15
_journal_year 2013
_chemical_formula_moiety 'C36 H48 S4 Si2'
_chemical_formula_sum 'C36 H48 S4 Si2'
_chemical_formula_weight 665.16
_chemical_name_systematic
; 
 ? 
;
_space_group_IT_number 2
_symmetry_cell_setting triclinic
_symmetry_Int_Tables_number 2
_symmetry_space_group_name_Hall '-P 1'
_symmetry_space_group_name_H-M 'P -1'
_atom_sites_solution_hydrogens geom
_atom_sites_solution_primary direct
_atom_sites_solution_secondary difmap
_audit_creation_method SHELXL-97
_cell_angle_alpha 80.956(4)
_cell_angle_beta 88.114(4)
_cell_angle_gamma 87.511(4)
_cell_formula_units_Z 2
_cell_length_a 7.5456(11)
_cell_length_b 12.1175(17)
_cell_length_c 19.490(3)
_cell_measurement_reflns_used 5948
_cell_measurement_temperature 123(2)
_cell_measurement_theta_max 31.5050
_cell_measurement_theta_min 2.1169
_cell_volume 1757.6(4)
_computing_structure_refinement 'SHELXL-97 (Sheldrick, 1997)'
_computing_structure_solution 'SHELXS-97 (Sheldrick, 1990)'
_diffrn_ambient_temperature 123(2)
_diffrn_detector_area_resol_mean 28.5714
_diffrn_measured_fraction_theta_full 0.978
_diffrn_measured_fraction_theta_max 0.978
_diffrn_measurement_device_type
;
Saturn70 CCD (4x4 bin mode) with MicroMax-007
;
_diffrn_measurement_method dtprofit.ref
_diffrn_radiation_monochromator confocal
_diffrn_radiation_source 'fine-focus sealed tube'
_diffrn_radiation_type MoK\a
_diffrn_radiation_wavelength 0.71070
_diffrn_reflns_av_R_equivalents 0.0214
_diffrn_reflns_av_sigmaI/netI 0.0312
_diffrn_reflns_limit_h_max 8
_diffrn_reflns_limit_h_min -8
_diffrn_reflns_limit_k_max 14
_diffrn_reflns_limit_k_min -14
_diffrn_reflns_limit_l_max 23
_diffrn_reflns_limit_l_min -21
_diffrn_reflns_number 11714
_diffrn_reflns_theta_full 25.00
_diffrn_reflns_theta_max 25.00
_diffrn_reflns_theta_min 2.12
_exptl_absorpt_coefficient_mu 0.363
_exptl_absorpt_correction_T_max 1.0000
_exptl_absorpt_correction_T_min 0.9123
_exptl_absorpt_correction_type multi-scan
_exptl_absorpt_process_details 'Jacobson, R. (1998) Private communication'
_exptl_crystal_colour 'light yellow'
_exptl_crystal_density_diffrn 1.257
_exptl_crystal_density_method 'not measured'
_exptl_crystal_description prism
_exptl_crystal_F_000 712
_exptl_crystal_size_max 0.30
_exptl_crystal_size_mid 0.30
_exptl_crystal_size_min 0.20
_refine_diff_density_max 0.600
_refine_diff_density_min -0.271
_refine_diff_density_rms 0.050
_refine_ls_extinction_method none
_refine_ls_goodness_of_fit_ref 1.054
_refine_ls_hydrogen_treatment constr
_refine_ls_matrix_type full
_refine_ls_number_parameters 391
_refine_ls_number_reflns 6033
_refine_ls_number_restraints 186
_refine_ls_restrained_S_all 1.076
_refine_ls_R_factor_all 0.0387
_refine_ls_R_factor_gt 0.0323
_refine_ls_shift/su_max 0.001
_refine_ls_shift/su_mean 0.000
_refine_ls_structure_factor_coef Fsqd
_refine_ls_weighting_details 'calc w=1/[\s^2^(Fo^2^)+(0.0374P)^2^+1.0088P] where P=(Fo^2^+2Fc^2^)/3'
_refine_ls_weighting_scheme calc
_refine_ls_wR_factor_gt 0.0781
_refine_ls_wR_factor_ref 0.0820
_reflns_number_gt 5304
_reflns_number_total 6033
_reflns_threshold_expression >2sigma(I)
_cod_data_source_file ol303107y_si_003.cif
_cod_data_source_block compound_1b
_cod_depositor_comments
;
The following automatic conversions were performed:

'_exptl_absorpt_correction_type' value 'Multi-scan' changed to
'multi-scan' according to
/home/saulius/struct/CIF-dictionaries/cif_core.dic dictionary named
'cif_core.dic' version 2.4.2 from 2011-04-26.

Automatic conversion script
Id: cif_fix_values 1891 2012-01-12 08:04:46Z andrius 
;
_cod_database_code 1508851

loop_
_symmetry_equiv_pos_as_xyz
'x, y, z'
'-x, -y, -z'

loop_
_atom_site_label
_atom_site_type_symbol
_atom_site_fract_x
_atom_site_fract_y
_atom_site_fract_z
_atom_site_U_iso_or_equiv
_atom_site_adp_type
_atom_site_occupancy
_atom_site_symmetry_multiplicity
_atom_site_calc_flag
_atom_site_refinement_flags
C1 C 0.2265(2) 0.60124(15) 0.13616(9) 0.0125(4) Uani 1 1 d .
C2 C 0.2736(2) 0.58953(15) 0.20544(9) 0.0123(4) Uani 1 1 d .
C3 C 0.3744(2) 0.49182(15) 0.23422(9) 0.0122(4) Uani 1 1 d .
C4 C 0.4087(2) 0.40747(15) 0.19409(9) 0.0118(4) Uani 1 1 d .
C5 C 0.3944(2) 0.33265(15) 0.08054(10) 0.0130(4) Uani 1 1 d .
C6 C 0.3598(2) 0.34819(15) 0.00946(10) 0.0140(4) Uani 1 1 d .
C7 C 0.2793(2) 0.45166(16) -0.02158(10) 0.0139(4) Uani 1 1 d .
C8 C 0.2338(2) 0.53297(15) 0.02000(9) 0.0126(4) Uani 1 1 d .
C9 C 0.2707(2) 0.51915(15) 0.09259(9) 0.0118(4) Uani 1 1 d .
C10 C 0.3575(2) 0.41690(15) 0.12320(9) 0.0119(4) Uani 1 1 d .
S1 S 0.10643(6) 0.72681(4) 0.11341(2) 0.01523(12) Uani 1 1 d .
C11 C 0.1160(2) 0.76262(15) 0.19638(9) 0.0133(4) Uani 1 1 d .
C12 C 0.2098(2) 0.68128(15) 0.23868(10) 0.0134(4) Uani 1 1 d .
H1 H 0.2308 0.6854 0.2860 0.016 Uiso 1 1 calc R
S2 S 0.53071(6) 0.29756(4) 0.24096(2) 0.01456(12) Uani 1 1 d .
C13 C 0.5395(2) 0.36463(15) 0.31335(9) 0.0135(4) Uani 1 1 d .
C14 C 0.4503(2) 0.46602(15) 0.30127(10) 0.0141(4) Uani 1 1 d .
H2 H 0.4396 0.5153 0.3347 0.017 Uiso 1 1 calc R
S3 S 0.48623(7) 0.19953(4) 0.10680(3) 0.01833(12) Uani 1 1 d .
C15 C 0.4823(3) 0.16703(16) 0.02417(10) 0.0205(4) Uani 1 1 d .
H3 H 0.5240 0.0973 0.0121 0.025 Uiso 1 1 calc R
C16 C 0.4127(3) 0.25282(16) -0.02220(10) 0.0188(4) Uani 1 1 d .
H4 H 0.4006 0.2495 -0.0702 0.023 Uiso 1 1 calc R
S4 S 0.13281(6) 0.64943(4) -0.02888(2) 0.01595(12) Uani 1 1 d .
C17 C 0.1520(2) 0.58922(16) -0.10308(9) 0.0153(4) Uani 1 1 d .
H5 H 0.1110 0.6247 -0.1470 0.018 Uiso 1 1 calc R
C18 C 0.2321(3) 0.48554(16) -0.09241(10) 0.0157(4) Uani 1 1 d .
H6 H 0.2541 0.4408 -0.1279 0.019 Uiso 1 1 calc R
Si1 Si -0.01733(7) 0.88882(4) 0.21715(3) 0.01130(12) Uani 1 1 d .
C19 C 0.0029(3) 0.90467(16) 0.31140(10) 0.0160(4) Uani 1 1 d U
H7 H -0.0710 0.9730 0.3178 0.019 Uiso 1 1 calc R
C20 C 0.1925(3) 0.92889(18) 0.32915(10) 0.0219(4) Uani 1 1 d U
H8 H 0.1931 0.9469 0.3764 0.033 Uiso 1 1 calc R
H9 H 0.2350 0.9924 0.2962 0.033 Uiso 1 1 calc R
H10 H 0.2703 0.8629 0.3261 0.033 Uiso 1 1 calc R
C21 C -0.0709(3) 0.80924(17) 0.36476(10) 0.0208(4) Uani 1 1 d U
H11 H -0.0113 0.7382 0.3578 0.031 Uiso 1 1 calc R
H12 H -0.1987 0.8051 0.3587 0.031 Uiso 1 1 calc R
H13 H -0.0497 0.8236 0.4119 0.031 Uiso 1 1 calc R
C22 C -0.2543(3) 0.86514(18) 0.19645(11) 0.0221(4) Uani 1 1 d U
H14 H -0.2616 0.8784 0.1446 0.027 Uiso 1 1 calc R
C23 C -0.3148(3) 0.74594(19) 0.22140(12) 0.0291(5) Uani 1 1 d U
H15 H -0.3252 0.7329 0.2723 0.044 Uiso 1 1 calc R
H16 H -0.2277 0.6921 0.2060 0.044 Uiso 1 1 calc R
H17 H -0.4303 0.7367 0.2019 0.044 Uiso 1 1 calc R
C24 C -0.3857(3) 0.9500(2) 0.22371(14) 0.0366(6) Uani 1 1 d U
H18 H -0.5041 0.9420 0.2063 0.055 Uiso 1 1 calc R
H19 H -0.3467 1.0260 0.2075 0.055 Uiso 1 1 calc R
H20 H -0.3898 0.9360 0.2746 0.055 Uiso 1 1 calc R
C25 C 0.0711(3) 1.01768(15) 0.16083(10) 0.0165(4) Uani 1 1 d U
H21 H 0.2033 1.0103 0.1636 0.020 Uiso 1 1 calc R
C26 C 0.0164(3) 1.12861(17) 0.18543(12) 0.0254(5) Uani 1 1 d U
H22 H 0.0801 1.1895 0.1574 0.038 Uiso 1 1 calc R
H23 H 0.0459 1.1245 0.2344 0.038 Uiso 1 1 calc R
H24 H -0.1117 1.1428 0.1803 0.038 Uiso 1 1 calc R
C27 C 0.0296(3) 1.02584(19) 0.08397(11) 0.0308(5) Uani 1 1 d U
H25 H -0.0990 1.0352 0.0782 0.046 Uiso 1 1 calc R
H26 H 0.0729 0.9573 0.0671 0.046 Uiso 1 1 calc R
H27 H 0.0881 1.0902 0.0573 0.046 Uiso 1 1 calc R
Si2 Si 0.67005(7) 0.30336(4) 0.39153(3) 0.01224(12) Uani 1 1 d U
C28 C 0.9019(3) 0.35765(17) 0.38117(11) 0.0215(4) Uani 1 1 d U
H28 H 0.9660 0.3259 0.4244 0.026 Uiso 1 1 calc R
C29 C 0.9063(4) 0.4847(2) 0.37432(16) 0.0430(7) Uani 1 1 d U
H29 H 1.0298 0.5074 0.3704 0.065 Uiso 1 1 calc R
H30 H 0.8489 0.5093 0.4155 0.065 Uiso 1 1 calc R
H31 H 0.8432 0.5191 0.3327 0.065 Uiso 1 1 calc R
C30 C 1.0052(3) 0.3172(2) 0.32021(13) 0.0363(6) Uani 1 1 d U
H32 H 0.9448 0.3453 0.2768 0.055 Uiso 1 1 calc R
H33 H 1.0114 0.2352 0.3273 0.055 Uiso 1 1 calc R
H34 H 1.1256 0.3451 0.3175 0.055 Uiso 1 1 calc R
C31 C 0.6874(3) 0.14671(16) 0.39432(10) 0.0182(4) Uani 1 1 d U
H35 H 0.7365 0.1343 0.3477 0.022 Uiso 1 1 calc R
C32 C 0.8200(3) 0.08754(18) 0.44765(12) 0.0285(5) Uani 1 1 d U
H36 H 0.7766 0.0953 0.4947 0.043 Uiso 1 1 calc R
H37 H 0.9357 0.1216 0.4389 0.043 Uiso 1 1 calc R
H38 H 0.8322 0.0081 0.4433 0.043 Uiso 1 1 calc R
C33 C 0.5104(3) 0.08891(18) 0.40357(12) 0.0308(5) Uani 1 1 d U
H39 H 0.5291 0.0106 0.3973 0.046 Uiso 1 1 calc R
H40 H 0.4275 0.1267 0.3690 0.046 Uiso 1 1 calc R
H41 H 0.4611 0.0924 0.4504 0.046 Uiso 1 1 calc R
C34 C 0.5524(3) 0.35577(17) 0.46806(10) 0.0216(4) Uani 1 1 d U
H42 H 0.5507 0.4392 0.4570 0.026 Uiso 1 1 calc R
C35 C 0.6524(4) 0.3254(2) 0.53580(12) 0.0472(7) Uani 1 1 d U
H43 H 0.5926 0.3620 0.5720 0.071 Uiso 1 1 calc R
H44 H 0.7743 0.3505 0.5286 0.071 Uiso 1 1 calc R
H45 H 0.6545 0.2441 0.5502 0.071 Uiso 1 1 calc R
C36 C 0.3581(3) 0.3245(2) 0.47856(14) 0.0429(7) Uani 1 1 d U
H46 H 0.3519 0.2437 0.4935 0.064 Uiso 1 1 calc R
H47 H 0.2963 0.3458 0.4347 0.064 Uiso 1 1 calc R
H48 H 0.3016 0.3641 0.5142 0.064 Uiso 1 1 calc R

loop_
_atom_site_aniso_label
_atom_site_aniso_U_11
_atom_site_aniso_U_22
_atom_site_aniso_U_33
_atom_site_aniso_U_23
_atom_site_aniso_U_13
_atom_site_aniso_U_12
C1 0.0122(9) 0.0112(9) 0.0133(9) 0.0009(7) -0.0003(7) 0.0000(7)
C2 0.0115(9) 0.0130(9) 0.0120(9) -0.0008(7) 0.0008(7) -0.0012(7)
C3 0.0101(9) 0.0133(9) 0.0131(9) -0.0012(7) 0.0007(7) -0.0018(7)
C4 0.0107(9) 0.0113(9) 0.0119(9) 0.0024(7) 0.0005(7) 0.0002(7)
C5 0.0119(9) 0.0109(9) 0.0153(10) 0.0001(7) 0.0009(7) -0.0005(7)
C6 0.0132(9) 0.0139(9) 0.0152(10) -0.0026(8) 0.0003(7) -0.0033(7)
C7 0.0119(9) 0.0168(10) 0.0133(9) -0.0023(8) 0.0008(7) -0.0042(8)
C8 0.0099(9) 0.0139(9) 0.0130(9) 0.0012(7) -0.0003(7) -0.0025(7)
C9 0.0097(9) 0.0123(9) 0.0127(9) 0.0000(7) 0.0007(7) -0.0019(7)
C10 0.0108(9) 0.0128(9) 0.0114(9) -0.0001(7) 0.0011(7) -0.0021(7)
S1 0.0196(3) 0.0136(2) 0.0122(2) -0.00194(18) -0.00217(18) 0.00463(19)
C11 0.0141(9) 0.0141(9) 0.0123(9) -0.0034(7) -0.0002(7) -0.0011(7)
C12 0.0113(9) 0.0132(9) 0.0158(9) -0.0031(7) 0.0006(7) -0.0008(7)
S2 0.0187(3) 0.0133(2) 0.0113(2) -0.00151(18) -0.00290(18) 0.00369(19)
C13 0.0139(9) 0.0157(9) 0.0113(9) -0.0023(7) -0.0009(7) -0.0018(8)
C14 0.0142(10) 0.0148(9) 0.0129(9) -0.0010(8) -0.0007(7) 0.0006(8)
S3 0.0250(3) 0.0122(2) 0.0179(3) -0.00275(19) -0.0029(2) 0.0019(2)
C15 0.0263(11) 0.0167(10) 0.0212(11) -0.0114(8) -0.0031(9) 0.0017(8)
C16 0.0229(11) 0.0193(10) 0.0156(10) -0.0064(8) -0.0020(8) -0.0016(8)
S4 0.0181(3) 0.0163(2) 0.0125(2) 0.00028(19) -0.00216(18) 0.00171(19)
C17 0.0168(10) 0.0204(10) 0.0081(9) 0.0009(8) -0.0017(7) -0.0030(8)
C18 0.0168(10) 0.0187(10) 0.0122(9) -0.0028(8) -0.0004(8) -0.0051(8)
Si1 0.0112(3) 0.0117(3) 0.0109(3) -0.0016(2) -0.00096(19) 0.0013(2)
C19 0.0187(10) 0.0156(9) 0.0141(9) -0.0037(8) -0.0007(8) 0.0019(8)
C20 0.0254(11) 0.0249(11) 0.0163(10) -0.0037(8) -0.0054(8) -0.0041(9)
C21 0.0250(11) 0.0223(10) 0.0145(10) -0.0014(8) 0.0016(8) 0.0000(9)
C22 0.0159(10) 0.0310(11) 0.0184(10) -0.0001(9) -0.0021(8) -0.0024(9)
C23 0.0225(11) 0.0346(12) 0.0330(12) -0.0122(10) 0.0022(9) -0.0111(10)
C24 0.0154(11) 0.0356(13) 0.0534(15) 0.0069(11) 0.0009(10) 0.0066(10)
C25 0.0167(10) 0.0142(9) 0.0174(10) 0.0007(8) 0.0002(8) 0.0008(8)
C26 0.0330(12) 0.0156(10) 0.0267(11) -0.0017(9) 0.0017(9) 0.0011(9)
C27 0.0477(14) 0.0233(11) 0.0196(11) 0.0024(9) -0.0008(10) -0.0028(10)
Si2 0.0147(3) 0.0117(3) 0.0102(3) -0.0012(2) -0.0028(2) 0.0008(2)
C28 0.0187(10) 0.0217(10) 0.0243(11) -0.0026(9) -0.0047(8) -0.0030(8)
C29 0.0369(14) 0.0263(12) 0.0660(18) -0.0046(12) -0.0030(13) -0.0124(11)
C30 0.0247(12) 0.0532(15) 0.0337(13) -0.0134(11) 0.0060(10) -0.0127(11)
C31 0.0261(11) 0.0149(9) 0.0136(9) -0.0023(8) -0.0026(8) 0.0008(8)
C32 0.0400(13) 0.0189(10) 0.0265(12) -0.0041(9) -0.0102(10) 0.0080(9)
C33 0.0384(13) 0.0205(11) 0.0327(12) 0.0020(9) -0.0062(10) -0.0101(10)
C34 0.0296(11) 0.0206(10) 0.0147(10) -0.0047(8) -0.0019(8) 0.0075(9)
C35 0.0671(18) 0.0568(16) 0.0181(12) -0.0137(11) -0.0126(12) 0.0309(14)
C36 0.0417(15) 0.0544(16) 0.0345(14) -0.0162(12) 0.0184(11) -0.0045(12)

loop_
_atom_type_symbol
_atom_type_description
_atom_type_scat_dispersion_real
_atom_type_scat_dispersion_imag
_atom_type_scat_source
C C 0.0033 0.0016 'International Tables Vol C Tables 4.2.6.8 and 6.1.1.4'
H H 0.0000 0.0000 'International Tables Vol C Tables 4.2.6.8 and 6.1.1.4'
Si Si 0.0817 0.0704 'International Tables Vol C Tables 4.2.6.8 and 6.1.1.4'
S S 0.1246 0.1234 'International Tables Vol C Tables 4.2.6.8 and 6.1.1.4'

loop_
_geom_angle_atom_site_label_1
_geom_angle_atom_site_label_2
_geom_angle_atom_site_label_3
_geom_angle
C2 C1 C9 123.30(17)
C2 C1 S1 109.80(14)
C9 C1 S1 126.89(14)
C1 C2 C3 118.57(17)
C1 C2 C12 112.87(16)
C3 C2 C12 128.56(17)
C4 C3 C2 118.96(17)
C4 C3 C14 112.42(16)
C2 C3 C14 128.62(17)
C3 C4 C10 123.05(16)
C3 C4 S2 110.08(13)
C10 C4 S2 126.77(14)
C6 C5 C10 123.15(17)
C6 C5 S3 110.21(14)
C10 C5 S3 126.64(14)
C5 C6 C7 118.64(17)
C5 C6 C16 112.63(17)
C7 C6 C16 128.73(17)
C8 C7 C6 119.09(17)
C8 C7 C18 112.65(17)
C6 C7 C18 128.25(17)
C7 C8 C9 122.98(17)
C7 C8 S4 110.53(14)
C9 C8 S4 126.48(14)
C1 C9 C10 118.01(16)
C1 C9 C8 124.08(17)
C10 C9 C8 117.91(16)
C5 C10 C9 118.10(16)
C5 C10 C4 124.12(17)
C9 C10 C4 117.72(16)
C1 S1 C11 93.27(9)
C12 C11 S1 109.88(14)
C12 C11 Si1 130.59(14)
S1 C11 Si1 119.07(10)
C11 C12 C2 114.16(17)
C11 C12 H1 122.9
C2 C12 H1 122.9
C4 S2 C13 93.07(9)
C14 C13 S2 109.98(14)
C14 C13 Si2 128.03(14)
S2 C13 Si2 121.86(11)
C13 C14 C3 114.45(17)
C13 C14 H2 122.8
C3 C14 H2 122.8
C15 S3 C5 92.31(9)
C16 C15 S3 112.32(15)
C16 C15 H3 123.8
S3 C15 H3 123.8
C15 C16 C6 112.51(18)
C15 C16 H4 123.7
C6 C16 H4 123.7
C17 S4 C8 91.74(9)
C18 C17 S4 112.94(14)
C18 C17 H5 123.5
S4 C17 H5 123.5
C17 C18 C7 112.13(17)
C17 C18 H6 123.9
C7 C18 H6 123.9
C11 Si1 C19 111.10(8)
C11 Si1 C22 105.71(9)
C19 Si1 C22 111.21(9)
C11 Si1 C25 108.44(9)
C19 Si1 C25 108.68(9)
C22 Si1 C25 111.66(9)
C20 C19 C21 110.51(16)
C20 C19 Si1 112.47(13)
C21 C19 Si1 115.70(13)
C20 C19 H7 105.8
C21 C19 H7 105.8
Si1 C19 H7 105.8
C19 C20 H8 109.5
C19 C20 H9 109.5
H8 C20 H9 109.5
C19 C20 H10 109.5
H8 C20 H10 109.5
H9 C20 H10 109.5
C19 C21 H11 109.5
C19 C21 H12 109.5
H11 C21 H12 109.5
C19 C21 H13 109.5
H11 C21 H13 109.5
H12 C21 H13 109.5
C23 C22 C24 109.75(18)
C23 C22 Si1 114.47(15)
C24 C22 Si1 111.96(15)
C23 C22 H14 106.7
C24 C22 H14 106.7
Si1 C22 H14 106.7
C22 C23 H15 109.5
C22 C23 H16 109.5
H15 C23 H16 109.5
C22 C23 H17 109.5
H15 C23 H17 109.5
H16 C23 H17 109.5
C22 C24 H18 109.5
C22 C24 H19 109.5
H18 C24 H19 109.5
C22 C24 H20 109.5
H18 C24 H20 109.5
H19 C24 H20 109.5
C27 C25 C26 109.20(17)
C27 C25 Si1 113.72(14)
C26 C25 Si1 114.82(14)
C27 C25 H21 106.1
C26 C25 H21 106.1
Si1 C25 H21 106.1
C25 C26 H22 109.5
C25 C26 H23 109.5
H22 C26 H23 109.5
C25 C26 H24 109.5
H22 C26 H24 109.5
H23 C26 H24 109.5
C25 C27 H25 109.5
C25 C27 H26 109.5
H25 C27 H26 109.5
C25 C27 H27 109.5
H25 C27 H27 109.5
H26 C27 H27 109.5
C13 Si2 C28 109.12(9)
C13 Si2 C31 107.78(8)
C28 Si2 C31 108.01(9)
C13 Si2 C34 105.77(9)
C28 Si2 C34 109.40(10)
C31 Si2 C34 116.56(9)
C29 C28 C30 110.0(2)
C29 C28 Si2 113.41(16)
C30 C28 Si2 112.01(15)
C29 C28 H28 107.0
C30 C28 H28 107.0
Si2 C28 H28 107.0
C28 C29 H29 109.5
C28 C29 H30 109.5
H29 C29 H30 109.5
C28 C29 H31 109.5
H29 C29 H31 109.5
H30 C29 H31 109.5
C28 C30 H32 109.5
C28 C30 H33 109.5
H32 C30 H33 109.5
C28 C30 H34 109.5
H32 C30 H34 109.5
H33 C30 H34 109.5
C33 C31 C32 110.17(17)
C33 C31 Si2 114.79(15)
C32 C31 Si2 113.34(14)
C33 C31 H35 105.9
C32 C31 H35 105.9
Si2 C31 H35 105.9
C31 C32 H36 109.5
C31 C32 H37 109.5
H36 C32 H37 109.5
C31 C32 H38 109.5
H36 C32 H38 109.5
H37 C32 H38 109.5
C31 C33 H39 109.5
C31 C33 H40 109.5
H39 C33 H40 109.5
C31 C33 H41 109.5
H39 C33 H41 109.5
H40 C33 H41 109.5
C35 C34 C36 110.9(2)
C35 C34 Si2 113.32(15)
C36 C34 Si2 114.37(15)
C35 C34 H42 105.8
C36 C34 H42 105.8
Si2 C34 H42 105.8
C34 C35 H43 109.5
C34 C35 H44 109.5
H43 C35 H44 109.5
C34 C35 H45 109.5
H43 C35 H45 109.5
H44 C35 H45 109.5
C34 C36 H46 109.5
C34 C36 H47 109.5
H46 C36 H47 109.5
C34 C36 H48 109.5
H46 C36 H48 109.5
H47 C36 H48 109.5

loop_
_geom_bond_atom_site_label_1
_geom_bond_atom_site_label_2
_geom_bond_distance
C1 C2 1.392(3)
C1 C9 1.428(3)
C1 S1 1.7398(18)
C2 C3 1.427(3)
C2 C12 1.431(3)
C3 C4 1.392(3)
C3 C14 1.428(3)
C4 C10 1.433(3)
C4 S2 1.7382(18)
C5 C6 1.400(3)
C5 C10 1.428(3)
C5 S3 1.7353(18)
C6 C7 1.424(3)
C6 C16 1.429(3)
C7 C8 1.396(3)
C7 C18 1.429(3)
C8 C9 1.434(3)
C8 S4 1.7351(19)
C9 C10 1.429(3)
S1 C11 1.7433(18)
C11 C12 1.369(3)
C11 Si1 1.8837(19)
C12 H1 0.9500
S2 C13 1.7398(19)
C13 C14 1.366(3)
C13 Si2 1.8769(19)
C14 H2 0.9500
S3 C15 1.718(2)
C15 C16 1.365(3)
C15 H3 0.9500
C16 H4 0.9500
S4 C17 1.7186(19)
C17 C18 1.359(3)
C17 H5 0.9500
C18 H6 0.9500
Si1 C19 1.8884(19)
Si1 C22 1.889(2)
Si1 C25 1.8953(19)
C19 C20 1.534(3)
C19 C21 1.539(3)
C19 H7 1.0000
C20 H8 0.9800
C20 H9 0.9800
C20 H10 0.9800
C21 H11 0.9800
C21 H12 0.9800
C21 H13 0.9800
C22 C23 1.534(3)
C22 C24 1.540(3)
C22 H14 1.0000
C23 H15 0.9800
C23 H16 0.9800
C23 H17 0.9800
C24 H18 0.9800
C24 H19 0.9800
C24 H20 0.9800
C25 C27 1.528(3)
C25 C26 1.533(3)
C25 H21 1.0000
C26 H22 0.9800
C26 H23 0.9800
C26 H24 0.9800
C27 H25 0.9800
C27 H26 0.9800
C27 H27 0.9800
Si2 C28 1.889(2)
Si2 C31 1.889(2)
Si2 C34 1.892(2)
C28 C29 1.526(3)
C28 C30 1.533(3)
C28 H28 1.0000
C29 H29 0.9800
C29 H30 0.9800
C29 H31 0.9800
C30 H32 0.9800
C30 H33 0.9800
C30 H34 0.9800
C31 C33 1.527(3)
C31 C32 1.539(3)
C31 H35 1.0000
C32 H36 0.9800
C32 H37 0.9800
C32 H38 0.9800
C33 H39 0.9800
C33 H40 0.9800
C33 H41 0.9800
C34 C35 1.529(3)
C34 C36 1.530(3)
C34 H42 1.0000
C35 H43 0.9800
C35 H44 0.9800
C35 H45 0.9800
C36 H46 0.9800
C36 H47 0.9800
C36 H48 0.9800

loop_
_geom_torsion_atom_site_label_1
_geom_torsion_atom_site_label_2
_geom_torsion_atom_site_label_3
_geom_torsion_atom_site_label_4
_geom_torsion
C9 C1 C2 C3 1.4(3)
S1 C1 C2 C3 -179.55(13)
C9 C1 C2 C12 -178.31(17)
S1 C1 C2 C12 0.8(2)
C1 C2 C3 C4 -5.5(3)
C12 C2 C3 C4 174.09(18)
C1 C2 C3 C14 174.12(18)
C12 C2 C3 C14 -6.3(3)
C2 C3 C4 C10 4.2(3)
C14 C3 C4 C10 -175.51(17)
C2 C3 C4 S2 -179.28(14)
C14 C3 C4 S2 1.0(2)
C10 C5 C6 C7 -1.9(3)
S3 C5 C6 C7 178.29(14)
C10 C5 C6 C16 178.42(17)
S3 C5 C6 C16 -1.4(2)
C5 C6 C7 C8 -1.5(3)
C16 C6 C7 C8 178.16(18)
C5 C6 C7 C18 -179.86(18)
C16 C6 C7 C18 -0.2(3)
C6 C7 C8 C9 2.6(3)
C18 C7 C8 C9 -178.81(17)
C6 C7 C8 S4 -178.38(14)
C18 C7 C8 S4 0.2(2)
C2 C1 C9 C10 4.2(3)
S1 C1 C9 C10 -174.68(14)
C2 C1 C9 C8 -175.65(17)
S1 C1 C9 C8 5.4(3)
C7 C8 C9 C1 179.61(17)
S4 C8 C9 C1 0.7(3)
C7 C8 C9 C10 -0.3(3)
S4 C8 C9 C10 -179.15(14)
C6 C5 C10 C9 4.1(3)
S3 C5 C10 C9 -176.04(14)
C6 C5 C10 C4 -173.05(17)
S3 C5 C10 C4 6.8(3)
C1 C9 C10 C5 177.14(16)
C8 C9 C10 C5 -3.0(3)
C1 C9 C10 C4 -5.5(3)
C8 C9 C10 C4 174.40(16)
C3 C4 C10 C5 178.62(17)
S2 C4 C10 C5 2.7(3)
C3 C4 C10 C9 1.4(3)
S2 C4 C10 C9 -174.49(14)
C2 C1 S1 C11 -0.88(15)
C9 C1 S1 C11 178.15(17)
C1 S1 C11 C12 0.77(15)
C1 S1 C11 Si1 -172.26(11)
S1 C11 C12 C2 -0.5(2)
Si1 C11 C12 C2 171.51(14)
C1 C2 C12 C11 -0.2(2)
C3 C2 C12 C11 -179.84(18)
C3 C4 S2 C13 -0.98(14)
C10 C4 S2 C13 175.38(17)
C4 S2 C13 C14 0.69(15)
C4 S2 C13 Si2 -175.44(12)
S2 C13 C14 C3 -0.2(2)
Si2 C13 C14 C3 175.60(14)
C4 C3 C14 C13 -0.5(2)
C2 C3 C14 C13 179.81(18)
C6 C5 S3 C15 1.14(15)
C10 C5 S3 C15 -178.70(17)
C5 S3 C15 C16 -0.57(17)
S3 C15 C16 C6 -0.2(2)
C5 C6 C16 C15 1.0(2)
C7 C6 C16 C15 -178.64(19)
C7 C8 S4 C17 0.06(14)
C9 C8 S4 C17 179.04(17)
C8 S4 C17 C18 -0.33(16)
S4 C17 C18 C7 0.5(2)
C8 C7 C18 C17 -0.5(2)
C6 C7 C18 C17 177.97(18)
C12 C11 Si1 C19 4.9(2)
S1 C11 Si1 C19 176.25(10)
C12 C11 Si1 C22 -115.87(19)
S1 C11 Si1 C22 55.49(13)
C12 C11 Si1 C25 124.26(18)
S1 C11 Si1 C25 -64.38(13)
C11 Si1 C19 C20 64.93(16)
C22 Si1 C19 C20 -177.61(14)
C25 Si1 C19 C20 -54.30(16)
C11 Si1 C19 C21 -63.37(16)
C22 Si1 C19 C21 54.08(17)
C25 Si1 C19 C21 177.39(14)
C11 Si1 C22 C23 43.36(17)
C19 Si1 C22 C23 -77.33(17)
C25 Si1 C22 C23 161.09(14)
C11 Si1 C22 C24 169.07(15)
C19 Si1 C22 C24 48.38(18)
C25 Si1 C22 C24 -73.20(17)
C11 Si1 C25 C27 70.37(17)
C19 Si1 C25 C27 -168.74(15)
C22 Si1 C25 C27 -45.71(18)
C11 Si1 C25 C26 -162.84(15)
C19 Si1 C25 C26 -41.95(17)
C22 Si1 C25 C26 81.08(17)
C14 C13 Si2 C28 -84.02(19)
S2 C13 Si2 C28 91.36(13)
C14 C13 Si2 C31 158.92(18)
S2 C13 Si2 C31 -25.69(14)
C14 C13 Si2 C34 33.6(2)
S2 C13 Si2 C34 -151.04(12)
C13 Si2 C28 C29 60.05(19)
C31 Si2 C28 C29 176.95(17)
C34 Si2 C28 C29 -55.23(19)
C13 Si2 C28 C30 -65.23(18)
C31 Si2 C28 C30 51.67(18)
C34 Si2 C28 C30 179.49(16)
C13 Si2 C31 C33 -63.01(17)
C28 Si2 C31 C33 179.22(15)
C34 Si2 C31 C33 55.64(18)
C13 Si2 C31 C32 169.18(15)
C28 Si2 C31 C32 51.41(18)
C34 Si2 C31 C32 -72.17(18)
C13 Si2 C34 C35 -173.26(18)
C28 Si2 C34 C35 -55.9(2)
C31 Si2 C34 C35 67.0(2)
C13 Si2 C34 C36 58.26(19)
C28 Si2 C34 C36 175.67(17)
C31 Si2 C34 C36 -61.47(19)

loop_
_cod_related_entry_id
_cod_related_entry_code
_cod_related_entry_database
1 30652092 ChemSpider
